data_4346834
loop_
_publ_author_name
'Alfurayj, Ibrahim A.'
'Young, Jr, Victor G'
'Jensen, Michael P.'

_publ_section_title
;
 Structural Characterization of Thermochromic and Spin Equilibria in
 Solid-State Ni(detu)4Cl2 (detu = N,N'-Diethylthiourea).
;
_journal_issue 4
_journal_name_full 'Inorganic chemistry'
_journal_page_first 1469
_journal_page_last 1479
_journal_paper_doi 10.1021/acs.inorgchem.5b02203
_journal_volume 55
_journal_year 2016
_chemical_formula_moiety 'C20 H48 N8 Ni S4, 2(Cl)'
_chemical_formula_sum 'C20 H48 Cl2 N8 Ni S4'
_chemical_formula_weight 658.51
_chemical_name_systematic Nidetu4Cl2_253K
_space_group_crystal_system monoclinic
_space_group_IT_number 14
_space_group_name_Hall '-P 2yn'
_space_group_name_H-M_alt 'P 1 21/n 1'
_atom_sites_solution_hydrogens geom
_audit_creation_method SHELXL-2014/6
_cell_angle_alpha 90
_cell_angle_beta 90.203(3)
_cell_angle_gamma 90
_cell_formula_units_Z 4
_cell_length_a 10.4776(4)
_cell_length_b 29.8608(13)
_cell_length_c 10.5521(4)
_cell_measurement_reflns_used 2893
_cell_measurement_temperature 253(2)
_cell_measurement_theta_max 74.36
_cell_measurement_theta_min 4.44
_cell_volume 3301.4(2)
_computing_cell_refinement 'Bruker SAINT'
_computing_data_collection 'Bruker APEX2'
_computing_data_reduction 'Bruker SAINT'
_computing_molecular_graphics 'Bruker SHELXTL'
_computing_publication_material 'Bruker SHELXTL'
_computing_structure_refinement 'SHELXL-2014/6 (Sheldrick, 2014)'
_computing_structure_solution 'SHELXS-97 (Sheldrick 2008)'
_diffrn_ambient_temperature 253(2)
_diffrn_measured_fraction_theta_full 0.997
_diffrn_measured_fraction_theta_max 0.995
_diffrn_measurement_device_type 'Bruker VENTURE PHOTON-100'
_diffrn_measurement_method '\f and \w scans'
_diffrn_radiation_type CuK\a
_diffrn_radiation_wavelength 1.54178
_diffrn_reflns_av_R_equivalents 0.1007
_diffrn_reflns_av_unetI/netI 0.0639
_diffrn_reflns_Laue_measured_fraction_full 0.997
_diffrn_reflns_Laue_measured_fraction_max 0.995
_diffrn_reflns_limit_h_max 13
_diffrn_reflns_limit_h_min -13
_diffrn_reflns_limit_k_max 36
_diffrn_reflns_limit_k_min -27
_diffrn_reflns_limit_l_max 13
_diffrn_reflns_limit_l_min -13
_diffrn_reflns_number 35945
_diffrn_reflns_point_group_measured_fraction_full 0.997
_diffrn_reflns_point_group_measured_fraction_max 0.995
_diffrn_reflns_theta_full 67.679
_diffrn_reflns_theta_max 74.495
_diffrn_reflns_theta_min 4.444
_diffrn_source 'ImuS microfocus'
_exptl_absorpt_coefficient_mu 4.887
_exptl_absorpt_correction_T_max 0.7538
_exptl_absorpt_correction_T_min 0.4815
_exptl_absorpt_correction_type multi-scan
_exptl_absorpt_process_details 'SADABS-2014/3 (Sheldrick, 2014)'
_exptl_crystal_colour green
_exptl_crystal_density_diffrn 1.325
_exptl_crystal_description Plate
_exptl_crystal_F_000 1400
_exptl_crystal_size_max 0.260
_exptl_crystal_size_mid 0.170
_exptl_crystal_size_min 0.040
_exptl_transmission_factor_max 0.7538
_exptl_transmission_factor_min 0.4906
_refine_diff_density_max 1.272
_refine_diff_density_min -1.158
_refine_diff_density_rms 0.133
_refine_ls_extinction_method none
_refine_ls_goodness_of_fit_ref 1.112
_refine_ls_hydrogen_treatment constr
_refine_ls_matrix_type full
_refine_ls_number_parameters 324
_refine_ls_number_reflns 6734
_refine_ls_number_restraints 210
_refine_ls_restrained_S_all 1.102
_refine_ls_R_factor_all 0.1570
_refine_ls_R_factor_gt 0.1292
_refine_ls_shift/su_max 0.000
_refine_ls_shift/su_mean 0.000
_refine_ls_structure_factor_coef Fsqd
_refine_ls_weighting_details 'w=1/[\s^2^(Fo^2^)+(0.0447P)^2^+48.8217P] where P=(Fo^2^+2Fc^2^)/3'
_refine_ls_weighting_scheme calc
_refine_ls_wR_factor_gt 0.2708
_refine_ls_wR_factor_ref 0.2854
_reflns_Friedel_coverage 0.000
_reflns_number_gt 4870
_reflns_number_total 6734
_reflns_threshold_expression 'I > 2\s(I)'
_cod_data_source_file ic5b02203_si_001.cif
_cod_data_source_block 253K_Nidetu4Cl2
_cod_original_sg_symbol_H-M 'P 21/n'
_cod_database_code 4346834
_shelx_space_group_comment
;
The symmetry employed for this shelxl refinement is uniquely defined
by the following loop, which should always be used as a source of
symmetry information in preference to the above space-group names.
They are only intended as comments.
;
_shelx_estimated_absorpt_t_min 0.363
_shelx_estimated_absorpt_t_max 0.829
_shelxl_version_number 2014/6

loop_
_space_group_symop_operation_xyz
'x, y, z'
'-x+1/2, y+1/2, -z+1/2'
'-x, -y, -z'
'x-1/2, -y-1/2, z-1/2'

loop_
_atom_site_label
_atom_site_type_symbol
_atom_site_fract_x
_atom_site_fract_y
_atom_site_fract_z
_atom_site_U_iso_or_equiv
_atom_site_adp_type
_atom_site_occupancy
_atom_site_site_symmetry_order
_atom_site_calc_flag
_atom_site_refinement_flags_posn
_atom_site_refinement_flags_adp
Ni1 Ni 0.32086(14) 0.64961(5) 0.56445(13) 0.0352(4) Uani 1 1 d . U
S1 S 0.3646(2) 0.66351(9) 0.7671(2) 0.0442(6) Uani 1 1 d . U
C1 C 0.4911(8) 0.6320(3) 0.8226(8) 0.0363(18) Uani 1 1 d . U
N1 N 0.5177(8) 0.5931(3) 0.7683(8) 0.053(2) Uani 1 1 d . U
H1A H 0.4682 0.5846 0.7077 0.064 Uiso 1 1 calc R U
C5 C 0.6238(12) 0.5632(4) 0.8018(12) 0.070(3) Uani 1 1 d . U
H5B H 0.6787 0.5780 0.8630 0.084 Uiso 1 1 calc R U
H5C H 0.5900 0.5364 0.8412 0.084 Uiso 1 1 calc R U
C6 C 0.6960(17) 0.5511(7) 0.6956(16) 0.122(7) Uani 1 1 d . U
H6B H 0.7545 0.5277 0.7184 0.183 Uiso 1 1 calc R U
H6C H 0.7428 0.5767 0.6660 0.183 Uiso 1 1 calc R U
H6D H 0.6400 0.5407 0.6297 0.183 Uiso 1 1 calc R U
N2 N 0.5596(9) 0.6460(3) 0.9201(9) 0.054(2) Uani 1 1 d . U
H2A H 0.6255 0.6306 0.9417 0.065 Uiso 1 1 calc R U
C7 C 0.5294(14) 0.6868(4) 0.9947(14) 0.083(4) Uani 1 1 d . U
H7B H 0.4423 0.6960 0.9768 0.100 Uiso 1 1 calc R U
H7C H 0.5354 0.6799 1.0843 0.100 Uiso 1 1 calc R U
C8 C 0.609(2) 0.7211(6) 0.967(2) 0.124(7) Uani 1 1 d . U
H8B H 0.5859 0.7470 1.0161 0.187 Uiso 1 1 calc R U
H8C H 0.6037 0.7281 0.8787 0.187 Uiso 1 1 calc R U
H8D H 0.6954 0.7126 0.9881 0.187 Uiso 1 1 calc R U
S2 S 0.5235(2) 0.66451(9) 0.5192(2) 0.0422(6) Uani 1 1 d . U
C2 C 0.5770(8) 0.6312(3) 0.3937(8) 0.0373(18) Uani 1 1 d . U
N3 N 0.5360(8) 0.5904(3) 0.3800(8) 0.0452(18) Uani 1 1 d . U
H3A H 0.4868 0.5805 0.4387 0.054 Uiso 1 1 calc R U
C9 C 0.5638(11) 0.5596(3) 0.2767(10) 0.052(2) Uani 1 1 d . U
H9A H 0.5624 0.5292 0.3088 0.063 Uiso 1 1 calc R U
H9B H 0.6489 0.5656 0.2452 0.063 Uiso 1 1 calc R U
C10 C 0.4682(14) 0.5636(4) 0.1674(12) 0.072(3) Uani 1 1 d . U
H10A H 0.4892 0.5423 0.1027 0.108 Uiso 1 1 calc R U
H10B H 0.4718 0.5934 0.1328 0.108 Uiso 1 1 calc R U
H10C H 0.3837 0.5578 0.1981 0.108 Uiso 1 1 calc R U
N4 N 0.6633(8) 0.6477(3) 0.3150(8) 0.049(2) Uani 1 1 d . U
H4A H 0.6962 0.6295 0.2612 0.059 Uiso 1 1 calc R U
C11 C 0.7082(11) 0.6944(4) 0.3113(11) 0.056(3) Uani 1 1 d . U
H11A H 0.7381 0.7012 0.2265 0.067 Uiso 1 1 calc R U
H11B H 0.6373 0.7142 0.3297 0.067 Uiso 1 1 calc R U
C12 C 0.8115(12) 0.7028(5) 0.4023(13) 0.075(4) Uani 1 1 d . U
H12A H 0.8406 0.7331 0.3937 0.113 Uiso 1 1 calc R U
H12B H 0.8809 0.6827 0.3860 0.113 Uiso 1 1 calc R U
H12C H 0.7806 0.6981 0.4869 0.113 Uiso 1 1 calc R U
S3 S 0.2758(2) 0.66029(9) 0.3607(2) 0.0428(6) Uani 1 1 d . U
C3 C 0.1491(9) 0.6263(3) 0.3099(8) 0.0408(19) Uani 1 1 d . U
N5 N 0.1333(8) 0.5872(3) 0.3544(8) 0.050(2) Uani 1 1 d . U
H5A H 0.1924 0.5776 0.4043 0.061 Uiso 1 1 calc R U
C13 C 0.0292(13) 0.5569(4) 0.3321(13) 0.073(3) Uani 1 1 d . U
H13A H 0.0629 0.5266 0.3288 0.087 Uiso 1 1 calc R U
H13B H -0.0072 0.5635 0.2495 0.087 Uiso 1 1 calc R U
C14 C -0.0723(16) 0.5581(6) 0.4251(18) 0.113(6) Uani 1 1 d . U
H14A H -0.1226 0.5313 0.4185 0.169 Uiso 1 1 calc R U
H14B H -0.1256 0.5837 0.4098 0.169 Uiso 1 1 calc R U
H14C H -0.0360 0.5601 0.5086 0.169 Uiso 1 1 calc R U
N6 N 0.0747(9) 0.6419(3) 0.2168(8) 0.057(2) Uani 1 1 d . U
H6A H 0.0238 0.6232 0.1807 0.068 Uiso 1 1 calc R U
C15 C 0.0726(14) 0.6894(5) 0.1700(14) 0.084(4) Uani 1 1 d . U
H15A H -0.0122 0.6967 0.1392 0.101 Uiso 1 1 calc R U
H15B H 0.0931 0.7096 0.2392 0.101 Uiso 1 1 calc R U
C16 C 0.1600(16) 0.6948(7) 0.0738(17) 0.118(6) Uani 1 1 d . U
H16A H 0.1714 0.7261 0.0570 0.177 Uiso 1 1 calc R U
H16B H 0.1292 0.6801 -0.0014 0.177 Uiso 1 1 calc R U
H16C H 0.2401 0.6818 0.0987 0.177 Uiso 1 1 calc R U
S4 S 0.1139(2) 0.65594(9) 0.6062(2) 0.0463(6) Uani 1 1 d . U
C4 C 0.0666(8) 0.6255(3) 0.7389(8) 0.0380(18) Uani 1 1 d . U
N7 N 0.1259(8) 0.5882(3) 0.7702(8) 0.051(2) Uani 1 1 d . U
H7A H 0.1838 0.5788 0.7192 0.061 Uiso 1 1 calc R U
C17 C 0.1029(14) 0.5620(5) 0.8813(13) 0.081(4) Uani 1 1 d . U
H17D H 0.0220 0.5465 0.8714 0.097 Uiso 1 1 calc R U
H17E H 0.0954 0.5819 0.9535 0.097 Uiso 1 1 calc R U
C18 C 0.2020(17) 0.5290(6) 0.9080(16) 0.115(7) Uani 1 1 d . U
H18A H 0.1731 0.5089 0.9728 0.173 Uiso 1 1 calc R U
H18B H 0.2779 0.5441 0.9363 0.173 Uiso 1 1 calc R U
H18C H 0.2203 0.5124 0.8324 0.173 Uiso 1 1 calc R U
N8 N -0.0326(9) 0.6392(3) 0.8042(9) 0.064(3) Uani 1 1 d . U
H8A H -0.0481 0.6259 0.8749 0.077 Uiso 1 1 calc R U
C19 C -0.1188(15) 0.6755(5) 0.7654(15) 0.093(4) Uani 1 1 d . U
H19A H -0.1228 0.6770 0.6736 0.111 Uiso 1 1 calc R U
H19B H -0.2040 0.6696 0.7968 0.111 Uiso 1 1 calc R U
C20 C -0.0745(19) 0.7159(6) 0.814(2) 0.124(6) Uani 1 1 d . U
H20A H -0.1183 0.7402 0.7727 0.186 Uiso 1 1 calc R U
H20B H 0.0155 0.7184 0.7982 0.186 Uiso 1 1 calc R U
H20C H -0.0900 0.7170 0.9031 0.186 Uiso 1 1 calc R U
Cl1 Cl 0.3266(2) 0.54614(7) 0.5674(2) 0.0391(5) Uani 1 1 d . .
Cl2 Cl 0.8196(2) 0.60888(8) 0.0662(2) 0.0420(5) Uani 1 1 d . .

loop_
_atom_site_aniso_label
_atom_site_aniso_U_11
_atom_site_aniso_U_22
_atom_site_aniso_U_33
_atom_site_aniso_U_23
_atom_site_aniso_U_13
_atom_site_aniso_U_12
Ni1 0.0240(7) 0.0536(9) 0.0281(7) 0.0004(7) -0.0001(5) 0.0002(7)
S1 0.0371(12) 0.0636(16) 0.0318(11) -0.0111(10) -0.0046(9) 0.0131(10)
C1 0.026(4) 0.043(4) 0.040(4) -0.002(3) 0.003(3) 0.001(3)
N1 0.053(5) 0.050(4) 0.057(5) -0.018(4) -0.022(4) 0.010(3)
C5 0.070(7) 0.066(7) 0.074(7) -0.026(5) -0.033(5) 0.029(6)
C6 0.108(11) 0.162(17) 0.095(9) -0.013(9) -0.009(8) 0.079(12)
N2 0.054(5) 0.047(4) 0.062(5) -0.013(4) -0.026(4) 0.015(4)
C7 0.092(9) 0.067(6) 0.091(8) -0.024(6) -0.053(7) 0.028(6)
C8 0.142(14) 0.083(8) 0.148(16) -0.026(9) -0.012(12) 0.000(8)
S2 0.0276(11) 0.0600(15) 0.0392(12) -0.0126(10) 0.0050(9) -0.0113(10)
C2 0.032(4) 0.044(4) 0.035(4) -0.001(3) 0.001(3) -0.003(3)
N3 0.042(4) 0.048(4) 0.046(4) -0.003(3) 0.007(3) -0.007(3)
C9 0.064(6) 0.037(5) 0.056(5) -0.002(4) 0.017(4) -0.006(4)
C10 0.100(9) 0.055(7) 0.060(6) -0.007(5) -0.002(6) -0.012(6)
N4 0.050(4) 0.049(4) 0.049(4) -0.009(3) 0.018(3) -0.011(3)
C11 0.052(6) 0.053(5) 0.063(6) -0.009(4) 0.020(5) -0.009(4)
C12 0.066(7) 0.086(9) 0.074(7) -0.013(6) 0.015(5) -0.019(6)
S3 0.0354(12) 0.0591(15) 0.0338(11) 0.0098(10) -0.0043(9) -0.0130(10)
C3 0.042(4) 0.047(4) 0.034(4) 0.000(3) -0.004(3) 0.000(3)
N5 0.046(4) 0.052(4) 0.054(5) 0.012(3) -0.010(4) -0.014(3)
C13 0.073(7) 0.062(6) 0.083(8) 0.015(6) -0.019(5) -0.029(5)
C14 0.085(9) 0.120(14) 0.132(12) -0.013(10) 0.018(8) -0.055(9)
N6 0.056(5) 0.068(5) 0.047(4) 0.011(4) -0.018(4) -0.009(4)
C15 0.078(8) 0.086(7) 0.088(8) 0.032(6) -0.037(6) -0.021(6)
C16 0.081(9) 0.168(15) 0.104(10) 0.052(10) -0.027(7) -0.025(9)
S4 0.0291(11) 0.0699(17) 0.0399(12) 0.0164(11) 0.0049(9) 0.0129(10)
C4 0.033(4) 0.046(4) 0.035(4) 0.000(3) 0.000(3) 0.003(3)
N7 0.045(4) 0.051(4) 0.057(5) 0.008(3) 0.012(4) 0.013(3)
C17 0.093(9) 0.071(7) 0.079(7) 0.032(6) 0.028(6) 0.024(7)
C18 0.127(13) 0.120(12) 0.100(11) 0.046(10) 0.035(9) 0.059(11)
N8 0.062(5) 0.065(5) 0.065(5) 0.018(4) 0.030(4) 0.024(4)
C19 0.092(8) 0.087(7) 0.099(10) 0.029(7) 0.048(7) 0.040(7)
C20 0.126(14) 0.094(8) 0.153(16) 0.010(8) 0.041(12) 0.026(8)
Cl1 0.0349(10) 0.0410(11) 0.0413(11) 0.0005(9) -0.0003(8) 0.0006(9)
Cl2 0.0310(10) 0.0582(13) 0.0367(10) 0.0013(10) -0.0001(8) 0.0009(10)

loop_
_atom_type_symbol
_atom_type_description
_atom_type_scat_dispersion_real
_atom_type_scat_dispersion_imag
_atom_type_scat_source
C C 0.0181 0.0091 'International Tables Vol C Tables 4.2.6.8 and 6.1.1.4'
H H 0.0000 0.0000 'International Tables Vol C Tables 4.2.6.8 and 6.1.1.4'
N N 0.0311 0.0180 'International Tables Vol C Tables 4.2.6.8 and 6.1.1.4'
S S 0.3331 0.5567 'International Tables Vol C Tables 4.2.6.8 and 6.1.1.4'
Cl Cl 0.3639 0.7018 'International Tables Vol C Tables 4.2.6.8 and 6.1.1.4'
Ni Ni -3.0029 0.5091 'International Tables Vol C Tables 4.2.6.8 and 6.1.1.4'

loop_
_geom_angle_atom_site_label_1
_geom_angle_atom_site_label_2
_geom_angle_atom_site_label_3
_geom_angle
S4 Ni1 S2 163.53(12)
S4 Ni1 S3 88.60(10)
S2 Ni1 S3 87.89(10)
S4 Ni1 S1 89.53(10)
S2 Ni1 S1 88.58(10)
S3 Ni1 S1 160.99(12)
C1 S1 Ni1 112.4(3)
N2 C1 N1 120.0(8)
N2 C1 S1 120.5(7)
N1 C1 S1 119.5(7)
C1 N1 C5 126.1(8)
C1 N1 H1A 117.0
C5 N1 H1A 117.0
C6 C5 N1 112.0(11)
C6 C5 H5B 109.2
N1 C5 H5B 109.2
C6 C5 H5C 109.2
N1 C5 H5C 109.2
H5B C5 H5C 107.9
C5 C6 H6B 109.5
C5 C6 H6C 109.5
H6B C6 H6C 109.5
C5 C6 H6D 109.5
H6B C6 H6D 109.5
H6C C6 H6D 109.5
C1 N2 C7 123.8(8)
C1 N2 H2A 118.1
C7 N2 H2A 118.1
C8 C7 N2 112.0(15)
C8 C7 H7B 109.2
N2 C7 H7B 109.2
C8 C7 H7C 109.2
N2 C7 H7C 109.2
H7B C7 H7C 107.9
C7 C8 H8B 109.5
C7 C8 H8C 109.5
H8B C8 H8C 109.5
C7 C8 H8D 109.5
H8B C8 H8D 109.5
H8C C8 H8D 109.5
C2 S2 Ni1 111.0(3)
N3 C2 N4 120.3(9)
N3 C2 S2 120.7(7)
N4 C2 S2 119.0(7)
C2 N3 C9 127.5(8)
C2 N3 H3A 116.3
C9 N3 H3A 116.3
N3 C9 C10 112.5(9)
N3 C9 H9A 109.1
C10 C9 H9A 109.1
N3 C9 H9B 109.1
C10 C9 H9B 109.1
H9A C9 H9B 107.8
C9 C10 H10A 109.5
C9 C10 H10B 109.5
H10A C10 H10B 109.5
C9 C10 H10C 109.5
H10A C10 H10C 109.5
H10B C10 H10C 109.5
C2 N4 C11 126.0(8)
C2 N4 H4A 117.0
C11 N4 H4A 117.0
C12 C11 N4 112.3(11)
C12 C11 H11A 109.1
N4 C11 H11A 109.1
C12 C11 H11B 109.1
N4 C11 H11B 109.1
H11A C11 H11B 107.9
C11 C12 H12A 109.5
C11 C12 H12B 109.5
H12A C12 H12B 109.5
C11 C12 H12C 109.5
H12A C12 H12C 109.5
H12B C12 H12C 109.5
C3 S3 Ni1 111.7(3)
N5 C3 N6 121.1(9)
N5 C3 S3 121.3(7)
N6 C3 S3 117.5(8)
C3 N5 C13 128.2(9)
C3 N5 H5A 115.9
C13 N5 H5A 115.9
N5 C13 C14 115.6(12)
N5 C13 H13A 108.4
C14 C13 H13A 108.4
N5 C13 H13B 108.4
C14 C13 H13B 108.4
H13A C13 H13B 107.4
C13 C14 H14A 109.5
C13 C14 H14B 109.5
H14A C14 H14B 109.5
C13 C14 H14C 109.5
H14A C14 H14C 109.5
H14B C14 H14C 109.5
C3 N6 C15 125.4(9)
C3 N6 H6A 117.3
C15 N6 H6A 117.3
C16 C15 N6 110.1(15)
C16 C15 H15A 109.6
N6 C15 H15A 109.6
C16 C15 H15B 109.6
N6 C15 H15B 109.6
H15A C15 H15B 108.2
C15 C16 H16A 109.5
C15 C16 H16B 109.5
H16A C16 H16B 109.5
C15 C16 H16C 109.5
H16A C16 H16C 109.5
H16B C16 H16C 109.5
C4 S4 Ni1 113.3(3)
N8 C4 N7 120.3(9)
N8 C4 S4 119.1(7)
N7 C4 S4 120.5(7)
C4 N7 C17 126.0(9)
C4 N7 H7A 117.0
C17 N7 H7A 117.0
N7 C17 C18 114.0(12)
N7 C17 H17D 108.8
C18 C17 H17D 108.8
N7 C17 H17E 108.8
C18 C17 H17E 108.8
H17D C17 H17E 107.7
C17 C18 H18A 109.5
C17 C18 H18B 109.5
H18A C18 H18B 109.5
C17 C18 H18C 109.5
H18A C18 H18C 109.5
H18B C18 H18C 109.5
C4 N8 C19 124.7(10)
C4 N8 H8A 117.6
C19 N8 H8A 117.6
C20 C19 N8 109.5(16)
C20 C19 H19A 109.8
N8 C19 H19A 109.8
C20 C19 H19B 109.8
N8 C19 H19B 109.8
H19A C19 H19B 108.2
C19 C20 H20A 109.5
C19 C20 H20B 109.5
H20A C20 H20B 109.5
C19 C20 H20C 109.5
H20A C20 H20C 109.5
H20B C20 H20C 109.5

loop_
_geom_bond_atom_site_label_1
_geom_bond_atom_site_label_2
_geom_bond_distance
Ni1 S4 2.222(3)
Ni1 S2 2.222(3)
Ni1 S3 2.223(3)
Ni1 S1 2.224(3)
S1 C1 1.725(9)
C1 N2 1.319(12)
C1 N1 1.325(12)
N1 C5 1.469(13)
N1 H1A 0.8600
C5 C6 1.40(2)
C5 H5B 0.9700
C5 H5C 0.9700
C6 H6B 0.9600
C6 H6C 0.9600
C6 H6D 0.9600
N2 C7 1.486(15)
N2 H2A 0.8600
C7 C8 1.36(2)
C7 H7B 0.9700
C7 H7C 0.9700
C8 H8B 0.9600
C8 H8C 0.9600
C8 H8D 0.9600
S2 C2 1.750(9)
C2 N3 1.300(12)
C2 N4 1.325(12)
N3 C9 1.457(12)
N3 H3A 0.8600
C9 C10 1.529(16)
C9 H9A 0.9700
C9 H9B 0.9700
C10 H10A 0.9600
C10 H10B 0.9600
C10 H10C 0.9600
N4 C11 1.471(13)
N4 H4A 0.8600
C11 C12 1.466(17)
C11 H11A 0.9700
C11 H11B 0.9700
C12 H12A 0.9600
C12 H12B 0.9600
C12 H12C 0.9600
S3 C3 1.754(10)
C3 N5 1.270(12)
C3 N6 1.336(12)
N5 C13 1.436(13)
N5 H5A 0.8600
C13 C14 1.45(2)
C13 H13A 0.9700
C13 H13B 0.9700
C14 H14A 0.9600
C14 H14B 0.9600
C14 H14C 0.9600
N6 C15 1.501(16)
N6 H6A 0.8600
C15 C16 1.38(2)
C15 H15A 0.9700
C15 H15B 0.9700
C16 H16A 0.9600
C16 H16B 0.9600
C16 H16C 0.9600
S4 C4 1.743(9)
C4 N8 1.314(12)
C4 N7 1.316(12)
N7 C17 1.432(14)
N7 H7A 0.8600
C17 C18 1.457(18)
C17 H17D 0.9700
C17 H17E 0.9700
C18 H18A 0.9600
C18 H18B 0.9600
C18 H18C 0.9600
N8 C19 1.468(16)
N8 H8A 0.8600
C19 C20 1.39(2)
C19 H19A 0.9700
C19 H19B 0.9700
C20 H20A 0.9600
C20 H20B 0.9600
C20 H20C 0.9600

loop_
_geom_hbond_atom_site_label_D
_geom_hbond_atom_site_label_H
_geom_hbond_atom_site_label_A
_geom_hbond_distance_DH
_geom_hbond_distance_HA
_geom_hbond_distance_DA
_geom_hbond_angle_DHA
_geom_hbond_site_symmetry_A
N1 H1A Cl1 0.86 2.39 3.230(8) 167.1 .
N2 H2A Cl2 0.86 2.50 3.317(8) 158.1 1_556
N3 H3A Cl1 0.86 2.39 3.241(8) 168.5 .
N4 H4A Cl2 0.86 2.51 3.309(8) 154.8 .
N5 H5A Cl1 0.86 2.41 3.259(9) 169.6 .
N6 H6A Cl2 0.86 2.49 3.258(9) 149.0 1_455
N7 H7A Cl1 0.86 2.40 3.258(9) 173.1 .
N8 H8A Cl2 0.86 2.51 3.300(9) 154.0 1_456

loop_
_geom_torsion_atom_site_label_1
_geom_torsion_atom_site_label_2
_geom_torsion_atom_site_label_3
_geom_torsion_atom_site_label_4
_geom_torsion
Ni1 S1 C1 N2 155.5(7)
Ni1 S1 C1 N1 -25.9(9)
N2 C1 N1 C5 -3.3(17)
S1 C1 N1 C5 178.1(10)
C1 N1 C5 C6 -128.4(15)
N1 C1 N2 C7 -173.9(12)
S1 C1 N2 C7 4.7(16)
C1 N2 C7 C8 -105.1(16)
Ni1 S2 C2 N3 -34.5(9)
Ni1 S2 C2 N4 147.7(7)
N4 C2 N3 C9 -6.9(15)
S2 C2 N3 C9 175.3(8)
C2 N3 C9 C10 -89.4(13)
N3 C2 N4 C11 173.3(10)
S2 C2 N4 C11 -8.9(14)
C2 N4 C11 C12 84.9(13)
Ni1 S3 C3 N5 -34.4(10)
Ni1 S3 C3 N6 149.7(7)
N6 C3 N5 C13 -10.5(18)
S3 C3 N5 C13 173.8(10)
C3 N5 C13 C14 -94.6(16)
N5 C3 N6 C15 170.8(12)
S3 C3 N6 C15 -13.3(16)
C3 N6 C15 C16 89.7(16)
Ni1 S4 C4 N8 152.5(8)
Ni1 S4 C4 N7 -30.4(9)
N8 C4 N7 C17 -7.8(18)
S4 C4 N7 C17 175.1(11)
C4 N7 C17 C18 -165.6(14)
N7 C4 N8 C19 -168.9(13)
S4 C4 N8 C19 8.3(17)
C4 N8 C19 C20 -90.6(17)
